data_4067922
loop_
_publ_author_name
'Bonnington, Kevin J.'
'Zhang, Fenbao'
'Moustafa, Mahmoud M. Abd Rabo'
'Cooper, Benjamin F. T.'
'Jennings, Michael C.'
'Puddephatt, Richard J.'

_publ_section_title
;
 Activation of Anisole by Organoplatinum(II) Complexes: Evidence for
 Rate-Determining C--H Activation
;
_journal_issue 1
_journal_name_full Organometallics
_journal_page_first 306
_journal_paper_doi 10.1021/om200922a
_journal_volume 31
_journal_year 2012
_chemical_formula_sum 'C17 H15 Cl N2 O Pt'
_chemical_formula_weight 493.85
_chemical_name_systematic
; 
 ? 
;
_space_group_IT_number 14
_symmetry_cell_setting monoclinic
_symmetry_space_group_name_Hall '-P 2ybc'
_symmetry_space_group_name_H-M 'P 1 21/c 1'
_atom_sites_solution_hydrogens geom
_atom_sites_solution_primary direct
_atom_sites_solution_secondary difmap
_audit_creation_method SHELXL-97
_cell_angle_alpha 90.00
_cell_angle_beta 92.043(3)
_cell_angle_gamma 90.00
_cell_formula_units_Z 4
_cell_length_a 7.1077(3)
_cell_length_b 10.4427(6)
_cell_length_c 20.5971(9)
_cell_measurement_reflns_used 3565
_cell_measurement_temperature 296(2)
_cell_measurement_theta_max 27.48
_cell_measurement_theta_min 1.70
_cell_volume 1527.82(13)
_computing_cell_refinement 'DENZO-SMN (Otwinowski & Minor, 1997)'
_computing_data_collection 'COLLECT (Nonius, 1997-2001)'
_computing_data_reduction DENZO-SMN
_computing_molecular_graphics 'SHELXTL/PC (Sheldrick, 2001)'
_computing_publication_material SHELXTL/PC
_computing_structure_refinement 'SHELXL-97 (Sheldrick, 1997)'
_computing_structure_solution 'SHELXS-97 (Sheldrick, 1997)'
_diffrn_ambient_temperature 296(2)
_diffrn_measured_fraction_theta_full 0.997
_diffrn_measured_fraction_theta_max 0.997
_diffrn_measurement_device_type 'Nonius Kappa-CCD'
_diffrn_measurement_method '\f scans, and \w scans with \k offsets'
_diffrn_radiation_monochromator graphite
_diffrn_radiation_source 'fine-focus sealed tube'
_diffrn_radiation_type MoK\a
_diffrn_radiation_wavelength 0.71073
_diffrn_reflns_av_R_equivalents 0.072
_diffrn_reflns_av_sigmaI/netI 0.0649
_diffrn_reflns_limit_h_max 8
_diffrn_reflns_limit_h_min -8
_diffrn_reflns_limit_k_max 12
_diffrn_reflns_limit_k_min -11
_diffrn_reflns_limit_l_max 24
_diffrn_reflns_limit_l_min -24
_diffrn_reflns_number 14098
_diffrn_reflns_theta_full 25.03
_diffrn_reflns_theta_max 25.03
_diffrn_reflns_theta_min 2.78
_diffrn_standards_number 0
_exptl_absorpt_coefficient_mu 9.361
_exptl_absorpt_correction_T_max 0.5403
_exptl_absorpt_correction_T_min 0.2561
_exptl_absorpt_correction_type multi-scan
_exptl_absorpt_process_details 'DENZO-SMN (Otwinowski & Minor, 1997)'
_exptl_crystal_colour orange
_exptl_crystal_density_diffrn 2.147
_exptl_crystal_density_method 'not measured'
_exptl_crystal_description block
_exptl_crystal_F_000 936
_exptl_crystal_size_max 0.20
_exptl_crystal_size_mid 0.19
_exptl_crystal_size_min 0.08
_refine_diff_density_max 0.760
_refine_diff_density_min -1.036
_refine_diff_density_rms 0.137
_refine_ls_extinction_method none
_refine_ls_goodness_of_fit_ref 0.942
_refine_ls_hydrogen_treatment constr
_refine_ls_matrix_type full
_refine_ls_number_parameters 199
_refine_ls_number_reflns 2689
_refine_ls_number_restraints 0
_refine_ls_restrained_S_all 0.942
_refine_ls_R_factor_all 0.0685
_refine_ls_R_factor_gt 0.0345
_refine_ls_shift/su_max 0.001
_refine_ls_shift/su_mean 0.000
_refine_ls_structure_factor_coef Fsqd
_refine_ls_weighting_details 'calc w=1/[\s^2^(Fo^2^)+(0.0309P)^2^] where P=(Fo^2^+2Fc^2^)/3'
_refine_ls_weighting_scheme calc
_refine_ls_wR_factor_gt 0.0632
_refine_ls_wR_factor_ref 0.0715
_reflns_number_gt 1817
_reflns_number_total 2689
_reflns_threshold_expression I>2\s(I)
_cod_data_source_file om200922a_si_001.cif
_cod_data_source_block 6c
_cod_depositor_comments
;
The following automatic conversions were performed:

'_symmetry_cell_setting' value 'Monoclinic' changed to 'monoclinic'
according to /home/saulius/struct/CIF-dictionaries/cif_core.dic
dictionary named 'cif_core.dic' version 2.4.1 from 2010-06-29.

Automatic conversion script
Id: cif_fix_values 1715 2011-07-08 13:25:40Z adriana 
;
_cod_original_sg_symbol_H-M P2(1)/c
_cod_database_code 4067922

loop_
_symmetry_equiv_pos_as_xyz
'x, y, z'
'-x, y+1/2, -z+1/2'
'-x, -y, -z'
'x, -y-1/2, z-1/2'

loop_
_atom_site_label
_atom_site_type_symbol
_atom_site_fract_x
_atom_site_fract_y
_atom_site_fract_z
_atom_site_U_iso_or_equiv
_atom_site_adp_type
_atom_site_occupancy
_atom_site_symmetry_multiplicity
_atom_site_calc_flag
_atom_site_refinement_flags
Pt Pt 0.26317(4) 0.65336(3) 0.424383(13) 0.04979(13) Uani 1 1 d .
Cl Cl 0.2243(3) 0.5458(2) 0.32820(10) 0.0739(6) Uani 1 1 d .
N1 N 0.2466(7) 0.4864(6) 0.4813(3) 0.0523(16) Uani 1 1 d .
C2 C 0.2275(9) 0.3671(8) 0.4597(5) 0.060(2) Uani 1 1 d .
H2A H 0.2224 0.3524 0.4151 0.073 Uiso 1 1 calc R
C3 C 0.2150(10) 0.2641(8) 0.5015(5) 0.073(3) Uani 1 1 d .
H3A H 0.1995 0.1815 0.4854 0.088 Uiso 1 1 calc R
C4 C 0.2256(11) 0.2860(11) 0.5671(5) 0.081(3) Uani 1 1 d .
H4A H 0.2197 0.2180 0.5961 0.098 Uiso 1 1 calc R
C5 C 0.2452(10) 0.4085(10) 0.5896(4) 0.071(3) Uani 1 1 d .
H5A H 0.2519 0.4250 0.6340 0.086 Uiso 1 1 calc R
C6 C 0.2548(9) 0.5081(8) 0.5451(4) 0.056(2) Uani 1 1 d .
C7 C 0.2842(9) 0.6430(9) 0.5631(4) 0.056(2) Uani 1 1 d .
C8 C 0.3020(11) 0.6847(9) 0.6280(4) 0.072(3) Uani 1 1 d .
H8A H 0.2881 0.6269 0.6619 0.087 Uiso 1 1 calc R
C9 C 0.3393(12) 0.8091(9) 0.6410(4) 0.072(3) Uani 1 1 d .
H9A H 0.3493 0.8373 0.6838 0.087 Uiso 1 1 calc R
C10 C 0.3626(10) 0.8946(9) 0.5906(4) 0.068(2) Uani 1 1 d .
H10A H 0.3935 0.9798 0.5986 0.081 Uiso 1 1 calc R
C11 C 0.3384(10) 0.8490(8) 0.5282(4) 0.059(2) Uani 1 1 d .
H11A H 0.3513 0.9071 0.4944 0.071 Uiso 1 1 calc R
N12 N 0.2984(7) 0.7290(7) 0.5126(3) 0.0502(16) Uani 1 1 d .
C21 C 0.2715(10) 0.8171(7) 0.3739(3) 0.050(2) Uani 1 1 d .
C22 C 0.1461(9) 0.9199(8) 0.3841(3) 0.055(2) Uani 1 1 d .
H22A H 0.0638 0.9139 0.4180 0.067 Uiso 1 1 calc R
C23 C 0.1403(10) 1.0293(7) 0.3458(4) 0.057(2) Uani 1 1 d .
H23A H 0.0541 1.0940 0.3535 0.069 Uiso 1 1 calc R
C24 C 0.2646(11) 1.0406(9) 0.2958(4) 0.059(2) Uani 1 1 d .
C25 C 0.3926(10) 0.9419(8) 0.2851(3) 0.058(2) Uani 1 1 d .
H25A H 0.4779 0.9494 0.2521 0.069 Uiso 1 1 calc R
C26 C 0.3927(10) 0.8335(7) 0.3234(4) 0.055(2) Uani 1 1 d .
H26A H 0.4779 0.7685 0.3149 0.066 Uiso 1 1 calc R
O27 O 0.2681(8) 1.1417(6) 0.2532(3) 0.0769(17) Uani 1 1 d .
C28 C 0.1333(12) 1.2407(8) 0.2594(4) 0.082(3) Uani 1 1 d .
H28A H 0.1524 1.3049 0.2269 0.123 Uiso 1 1 calc R
H28B H 0.1474 1.2786 0.3017 0.123 Uiso 1 1 calc R
H28C H 0.0089 1.2057 0.2537 0.123 Uiso 1 1 calc R

loop_
_atom_site_aniso_label
_atom_site_aniso_U_11
_atom_site_aniso_U_22
_atom_site_aniso_U_33
_atom_site_aniso_U_23
_atom_site_aniso_U_13
_atom_site_aniso_U_12
Pt 0.0507(2) 0.0552(2) 0.0435(2) -0.00049(18) 0.00262(12) 0.00177(16)
Cl 0.1063(16) 0.0613(14) 0.0541(13) -0.0091(12) 0.0043(11) 0.0015(12)
N1 0.046(4) 0.064(5) 0.048(4) 0.002(4) 0.003(3) 0.007(3)
C2 0.046(5) 0.059(6) 0.077(6) -0.013(5) 0.004(4) 0.006(4)
C3 0.057(5) 0.046(6) 0.116(9) 0.015(6) -0.005(5) -0.002(4)
C4 0.068(6) 0.089(8) 0.085(8) 0.030(6) -0.025(5) -0.018(5)
C5 0.068(6) 0.081(7) 0.064(6) 0.016(6) -0.011(5) -0.015(5)
C6 0.043(4) 0.067(6) 0.057(6) 0.009(5) -0.002(4) 0.001(4)
C7 0.036(4) 0.075(6) 0.055(6) -0.002(5) -0.005(3) -0.001(4)
C8 0.072(6) 0.089(8) 0.055(6) 0.005(5) -0.007(4) -0.004(5)
C9 0.087(6) 0.075(7) 0.054(6) -0.002(5) -0.010(5) 0.004(5)
C10 0.072(6) 0.079(6) 0.052(6) -0.013(5) -0.006(4) 0.000(5)
C11 0.058(5) 0.072(6) 0.048(5) 0.001(5) -0.002(4) 0.004(4)
N12 0.038(3) 0.059(5) 0.054(4) -0.009(4) 0.006(3) 0.001(3)
C21 0.052(4) 0.064(6) 0.035(4) -0.002(4) 0.002(3) -0.006(4)
C22 0.057(5) 0.065(6) 0.044(5) 0.002(4) 0.007(4) -0.003(4)
C23 0.064(5) 0.048(5) 0.060(6) 0.009(4) 0.001(4) 0.006(4)
C24 0.068(5) 0.061(6) 0.048(5) 0.010(5) -0.007(4) -0.014(5)
C25 0.061(5) 0.073(6) 0.040(5) 0.000(5) 0.013(4) -0.009(5)
C26 0.053(5) 0.064(6) 0.047(5) -0.005(4) 0.000(4) -0.011(4)
O27 0.096(4) 0.080(5) 0.054(4) 0.015(4) -0.004(3) -0.008(3)
C28 0.120(7) 0.063(6) 0.063(6) 0.005(5) -0.006(5) -0.001(6)

loop_
_atom_type_symbol
_atom_type_description
_atom_type_scat_dispersion_real
_atom_type_scat_dispersion_imag
_atom_type_scat_source
C C 0.0033 0.0016 'International Tables Vol C Tables 4.2.6.8 and 6.1.1.4'
H H 0.0000 0.0000 'International Tables Vol C Tables 4.2.6.8 and 6.1.1.4'
N N 0.0061 0.0033 'International Tables Vol C Tables 4.2.6.8 and 6.1.1.4'
O O 0.0106 0.0060 'International Tables Vol C Tables 4.2.6.8 and 6.1.1.4'
Cl Cl 0.1484 0.1585 'International Tables Vol C Tables 4.2.6.8 and 6.1.1.4'
Pt Pt -1.7033 8.3905 'International Tables Vol C Tables 4.2.6.8 and 6.1.1.4'

loop_
_geom_angle_atom_site_label_1
_geom_angle_atom_site_label_2
_geom_angle_atom_site_label_3
_geom_angle
N12 Pt C21 97.5(3)
N12 Pt N1 80.1(3)
C21 Pt N1 177.0(3)
N12 Pt Cl 174.0(2)
C21 Pt Cl 88.5(2)
N1 Pt Cl 93.92(19)
C2 N1 C6 119.4(7)
C2 N1 Pt 126.6(6)
C6 N1 Pt 114.0(6)
N1 C2 C3 121.9(9)
N1 C2 H2A 119.1
C3 C2 H2A 119.1
C4 C3 C2 118.9(9)
C4 C3 H3A 120.6
C2 C3 H3A 120.6
C5 C4 C3 119.4(9)
C5 C4 H4A 120.3
C3 C4 H4A 120.3
C4 C5 C6 119.0(9)
C4 C5 H5A 120.5
C6 C5 H5A 120.5
N1 C6 C5 121.4(8)
N1 C6 C7 114.3(7)
C5 C6 C7 124.2(8)
N12 C7 C8 120.5(8)
N12 C7 C6 116.6(7)
C8 C7 C6 122.9(8)
C9 C8 C7 119.7(9)
C9 C8 H8A 120.1
C7 C8 H8A 120.1
C8 C9 C10 120.0(9)
C8 C9 H9A 120.0
C10 C9 H9A 120.0
C11 C10 C9 117.6(8)
C11 C10 H10A 121.2
C9 C10 H10A 121.2
N12 C11 C10 125.0(8)
N12 C11 H11A 117.5
C10 C11 H11A 117.5
C11 N12 C7 117.0(7)
C11 N12 Pt 128.2(6)
C7 N12 Pt 114.8(5)
C26 C21 C22 115.5(7)
C26 C21 Pt 121.7(6)
C22 C21 Pt 122.7(6)
C23 C22 C21 123.1(7)
C23 C22 H22A 118.5
C21 C22 H22A 118.5
C24 C23 C22 119.1(7)
C24 C23 H23A 120.5
C22 C23 H23A 120.5
O27 C24 C23 124.5(8)
O27 C24 C25 116.0(7)
C23 C24 C25 119.4(7)
C26 C25 C24 120.1(7)
C26 C25 H25A 119.9
C24 C25 H25A 119.9
C25 C26 C21 122.9(8)
C25 C26 H26A 118.6
C21 C26 H26A 118.6
C24 O27 C28 118.4(7)
O27 C28 H28A 109.5
O27 C28 H28B 109.5
H28A C28 H28B 109.5
O27 C28 H28C 109.5
H28A C28 H28C 109.5
H28B C28 H28C 109.5

loop_
_geom_bond_atom_site_label_1
_geom_bond_atom_site_label_2
_geom_bond_distance
Pt N12 1.989(6)
Pt C21 2.004(7)
Pt N1 2.107(6)
Pt Cl 2.285(2)
N1 C2 1.329(9)
N1 C6 1.333(9)
C2 C3 1.383(10)
C2 H2A 0.9300
C3 C4 1.370(11)
C3 H3A 0.9300
C4 C5 1.366(14)
C4 H4A 0.9300
C5 C6 1.390(11)
C5 H5A 0.9300
C6 C7 1.469(11)
C7 N12 1.380(9)
C7 C8 1.409(11)
C8 C9 1.350(10)
C8 H8A 0.9300
C9 C10 1.384(11)
C9 H9A 0.9300
C10 C11 1.376(10)
C10 H10A 0.9300
C11 N12 1.322(9)
C11 H11A 0.9300
C21 C26 1.385(10)
C21 C22 1.416(10)
C22 C23 1.388(9)
C22 H22A 0.9300
C23 C24 1.385(9)
C23 H23A 0.9300
C24 O27 1.374(9)
C24 C25 1.398(10)
C25 C26 1.380(10)
C25 H25A 0.9300
C26 H26A 0.9300
O27 C28 1.418(9)
C28 H28A 0.9600
C28 H28B 0.9600
C28 H28C 0.9600

loop_
_geom_torsion_atom_site_label_1
_geom_torsion_atom_site_label_2
_geom_torsion_atom_site_label_3
_geom_torsion_atom_site_label_4
_geom_torsion
N12 Pt N1 C2 -177.0(6)
C21 Pt N1 C2 145(4)
Cl Pt N1 C2 2.2(6)
N12 Pt N1 C6 3.7(4)
C21 Pt N1 C6 -34(5)
Cl Pt N1 C6 -177.0(4)
C6 N1 C2 C3 0.3(10)
Pt N1 C2 C3 -178.9(5)
N1 C2 C3 C4 -1.1(11)
C2 C3 C4 C5 1.1(12)
C3 C4 C5 C6 -0.4(12)
C2 N1 C6 C5 0.5(10)
Pt N1 C6 C5 179.8(5)
C2 N1 C6 C7 177.5(6)
Pt N1 C6 C7 -3.2(7)
C4 C5 C6 N1 -0.4(11)
C4 C5 C6 C7 -177.2(7)
N1 C6 C7 N12 0.3(9)
C5 C6 C7 N12 177.3(6)
N1 C6 C7 C8 -178.2(6)
C5 C6 C7 C8 -1.2(11)
N12 C7 C8 C9 -2.1(11)
C6 C7 C8 C9 176.3(7)
C7 C8 C9 C10 -1.0(13)
C8 C9 C10 C11 2.7(12)
C9 C10 C11 N12 -1.5(11)
C10 C11 N12 C7 -1.5(10)
C10 C11 N12 Pt -179.4(5)
C8 C7 N12 C11 3.3(9)
C6 C7 N12 C11 -175.2(6)
C8 C7 N12 Pt -178.6(5)
C6 C7 N12 Pt 2.9(7)
C21 Pt N12 C11 -7.5(6)
N1 Pt N12 C11 174.4(6)
Cl Pt N12 C11 167.4(12)
C21 Pt N12 C7 174.6(5)
N1 Pt N12 C7 -3.5(4)
Cl Pt N12 C7 -10.4(18)
N12 Pt C21 C26 127.0(6)
N1 Pt C21 C26 164(4)
Cl Pt C21 C26 -52.5(6)
N12 Pt C21 C22 -57.6(6)
N1 Pt C21 C22 -20(5)
Cl Pt C21 C22 123.0(6)
C26 C21 C22 C23 1.3(10)
Pt C21 C22 C23 -174.4(5)
C21 C22 C23 C24 -1.3(11)
C22 C23 C24 O27 177.5(6)
C22 C23 C24 C25 0.1(10)
O27 C24 C25 C26 -176.7(6)
C23 C24 C25 C26 1.0(11)
C24 C25 C26 C21 -1.0(11)
C22 C21 C26 C25 -0.1(10)
Pt C21 C26 C25 175.6(5)
C23 C24 O27 C28 -1.4(11)
C25 C24 O27 C28 176.2(7)
